data_4117235
loop_
_publ_author_name
'Mu Lin'
'Guan-Yu Kang'
'Yi-An Guo'
'Zhi-Xiang Yu'

_publ_section_title
;
 Asymmetric Rh(I)-Catalyzed Intramolecular [3 + 2] Cycloaddition of
 1-Yne-vinylcyclopropanes for Bicyclo[3.3.0] Compounds with a Chiral
 Quaternary Carbon Stereocenter and Density Functional Theory Study of the
 Origins of Enantioselectivity
;
_journal_name_full 'Journal of the American Chemical Society'
_journal_page_first 398
_journal_page_last 405
_journal_paper_doi 10.1021/ja2082119
_journal_volume 134
_journal_year 2012
_chemical_absolute_configuration ad
_chemical_formula_moiety 'C16 H19 N O2 S'
_chemical_formula_sum 'C16 H19 N O2 S'
_chemical_formula_weight 289.38
_chemical_name_systematic
; 
 ? 
;
_space_group_IT_number 5
_symmetry_cell_setting monoclinic
_symmetry_space_group_name_Hall 'C 2y'
_symmetry_space_group_name_H-M 'C 1 2 1'
_atom_sites_solution_hydrogens geom
_atom_sites_solution_primary direct
_atom_sites_solution_secondary difmap
_audit_creation_method SHELXL-97
_cell_angle_alpha 90.00
_cell_angle_beta 106.99(3)
_cell_angle_gamma 90.00
_cell_formula_units_Z 8
_cell_length_a 16.901(3)
_cell_length_b 9.2889(19)
_cell_length_c 19.688(4)
_cell_measurement_reflns_used 5167
_cell_measurement_temperature 173(2)
_cell_measurement_theta_max 27.4833
_cell_measurement_theta_min 1.0815
_cell_volume 2956.0(11)
_computing_cell_refinement 'CrystalClear (Rigaku Inc., 2008)'
_computing_data_collection 'CrystalClear (Rigaku Inc., 2008)'
_computing_data_reduction 'CrystalClear (Rigaku Inc., 2008)'
_computing_molecular_graphics
;
 Mercury: visualization and analysis of crystal structures, C. F. Macrae,
 P. R. Edgington, P. McCabe, E. Pidcock, G. P. Shields, R. Taylor,
 M. Towler and J. van de Streek, J. Appl. Cryst., 39, 453-457, 2006.
;
_computing_publication_material 'SHELX-97 (Sheldrick, 1997)'
_computing_structure_refinement 'SHELXL-97 (Sheldrick, 1997)'
_computing_structure_solution 'SHELXS-97 (Sheldrick, 1990)'
_diffrn_ambient_temperature 173(2)
_diffrn_detector_area_resol_mean 28.5714
_diffrn_measured_fraction_theta_full 0.997
_diffrn_measured_fraction_theta_max 0.997
_diffrn_measurement_device_type 'Saturn724+ CCD'
_diffrn_measurement_method '\w scans at fixed \c = 45\%'
_diffrn_radiation_monochromator graphite
_diffrn_radiation_source 'fine-focus sealed tube'
_diffrn_radiation_type MoK\a
_diffrn_radiation_wavelength 0.71073
_diffrn_reflns_av_R_equivalents 0.0431
_diffrn_reflns_av_sigmaI/netI 0.0409
_diffrn_reflns_limit_h_max 21
_diffrn_reflns_limit_h_min -21
_diffrn_reflns_limit_k_max 12
_diffrn_reflns_limit_k_min -12
_diffrn_reflns_limit_l_max 25
_diffrn_reflns_limit_l_min -25
_diffrn_reflns_number 20508
_diffrn_reflns_theta_full 27.48
_diffrn_reflns_theta_max 27.48
_diffrn_reflns_theta_min 1.08
_exptl_absorpt_coefficient_mu 0.220
_exptl_absorpt_correction_T_max 0.9475
_exptl_absorpt_correction_T_min 0.9054
_exptl_absorpt_correction_type numerical
_exptl_absorpt_process_details 'CrystalClear (Rigaku Inc., 2008)'
_exptl_crystal_colour Colorless
_exptl_crystal_density_diffrn 1.301
_exptl_crystal_description block
_exptl_crystal_F_000 1232
_exptl_crystal_size_max 0.38
_exptl_crystal_size_mid 0.34
_exptl_crystal_size_min 0.24
_refine_diff_density_max 0.445
_refine_diff_density_min -0.258
_refine_diff_density_rms 0.052
_refine_ls_abs_structure_details 'Flack H D (1983), Acta Cryst. A39, 876-881'
_refine_ls_abs_structure_Flack 0.04(8)
_refine_ls_extinction_method none
_refine_ls_goodness_of_fit_ref 1.090
_refine_ls_hydrogen_treatment constr
_refine_ls_matrix_type full
_refine_ls_number_parameters 361
_refine_ls_number_reflns 6742
_refine_ls_number_restraints 1
_refine_ls_restrained_S_all 1.090
_refine_ls_R_factor_all 0.0568
_refine_ls_R_factor_gt 0.0531
_refine_ls_shift/su_max 0.000
_refine_ls_shift/su_mean 0.000
_refine_ls_structure_factor_coef Fsqd
_refine_ls_weighting_details 'calc w=1/[\s^2^(Fo^2^)+(0.0590P)^2^+2.0085P] where P=(Fo^2^+2Fc^2^)/3'
_refine_ls_weighting_scheme calc
_refine_ls_wR_factor_gt 0.1308
_refine_ls_wR_factor_ref 0.1336
_reflns_number_gt 6321
_reflns_number_total 6742
_reflns_threshold_expression >2sigma(I)
_cod_data_source_file ja2082119_si_001.cif
_cod_data_source_block a
_cod_original_cell_volume 2955.9(10)
_cod_database_code 4117235

loop_
_symmetry_equiv_pos_as_xyz
'x, y, z'
'-x, y, -z'
'x+1/2, y+1/2, z'
'-x+1/2, y+1/2, -z'

loop_
_atom_site_label
_atom_site_type_symbol
_atom_site_fract_x
_atom_site_fract_y
_atom_site_fract_z
_atom_site_U_iso_or_equiv
_atom_site_adp_type
_atom_site_occupancy
_atom_site_symmetry_multiplicity
_atom_site_calc_flag
_atom_site_refinement_flags
S1 S 0.17576(4) 0.41604(7) 0.43506(3) 0.03131(16) Uani 1 1 d .
S2 S -0.17396(4) 0.52432(8) 0.06150(3) 0.03465(18) Uani 1 1 d .
O1 O 0.25567(11) 0.4465(3) 0.42707(10) 0.0407(6) Uani 1 1 d .
O2 O 0.13343(15) 0.2854(3) 0.40667(12) 0.0456(6) Uani 1 1 d .
O3 O -0.25206(12) 0.4915(3) 0.07231(11) 0.0473(6) Uani 1 1 d .
O4 O -0.13148(16) 0.6545(3) 0.08879(12) 0.0476(6) Uani 1 1 d .
N1 N 0.11471(13) 0.5468(3) 0.39773(12) 0.0290(5) Uani 1 1 d .
N2 N -0.11189(14) 0.3939(3) 0.09637(12) 0.0323(6) Uani 1 1 d .
C1 C 0.02485(16) 0.5351(4) 0.39258(15) 0.0338(6) Uani 1 1 d .
H1A H -0.0060 0.4806 0.3498 0.041 Uiso 1 1 calc R
H1B H 0.0166 0.4890 0.4353 0.041 Uiso 1 1 calc R
C2 C -0.00010(16) 0.6897(3) 0.38747(15) 0.0354(6) Uani 1 1 d .
C3 C -0.06001(18) 0.7681(4) 0.40129(18) 0.0454(8) Uani 1 1 d .
H3 H -0.1067 0.7297 0.4126 0.054 Uiso 1 1 calc R
C4 C -0.04272(18) 0.9244(4) 0.39631(17) 0.0433(7) Uani 1 1 d .
H4B H -0.0558 0.9795 0.4347 0.052 Uiso 1 1 calc R
H4A H -0.0748 0.9644 0.3498 0.052 Uiso 1 1 calc R
C5 C 0.05043(17) 0.9266(4) 0.40475(15) 0.0377(6) Uani 1 1 d .
H5A H 0.0650 1.0078 0.3781 0.045 Uiso 1 1 calc R
H5B H 0.0829 0.9347 0.4554 0.045 Uiso 1 1 calc R
C6 C 0.06581(16) 0.7827(3) 0.37391(15) 0.0320(6) Uani 1 1 d .
C7 C 0.14431(17) 0.6984(3) 0.41114(15) 0.0299(6) Uani 1 1 d .
H7A H 0.1894 0.7189 0.3898 0.036 Uiso 1 1 calc R
H7B H 0.1636 0.7201 0.4626 0.036 Uiso 1 1 calc R
C8 C 0.05647(17) 0.7944(3) 0.29409(15) 0.0379(6) Uani 1 1 d .
H8 H 0.1008 0.8392 0.2815 0.045 Uiso 1 1 calc R
C9 C -0.00495(19) 0.7502(4) 0.24205(16) 0.0459(8) Uani 1 1 d .
H9B H -0.0510 0.7047 0.2515 0.055 Uiso 1 1 calc R
H9A H -0.0040 0.7633 0.1944 0.055 Uiso 1 1 calc R
C10 C 0.18476(15) 0.4189(4) 0.52662(13) 0.0282(5) Uani 1 1 d .
C11 C 0.23917(15) 0.5158(4) 0.57035(14) 0.0304(6) Uani 1 1 d .
H11 H 0.2715 0.5782 0.5510 0.036 Uiso 1 1 calc R
C12 C 0.24598(17) 0.5208(4) 0.64192(14) 0.0348(6) Uani 1 1 d .
H12 H 0.2828 0.5879 0.6715 0.042 Uiso 1 1 calc R
C13 C 0.19987(18) 0.4295(4) 0.67150(15) 0.0395(7) Uani 1 1 d .
C14 C 0.14732(17) 0.3307(4) 0.62718(16) 0.0401(7) Uani 1 1 d .
H14 H 0.1165 0.2657 0.6468 0.048 Uiso 1 1 calc R
C15 C 0.13890(16) 0.3249(4) 0.55514(16) 0.0357(7) Uani 1 1 d .
H15 H 0.1023 0.2575 0.5256 0.043 Uiso 1 1 calc R
C16 C 0.2070(2) 0.4343(6) 0.75007(16) 0.0576(10) Uani 1 1 d .
H16C H 0.2467 0.5091 0.7731 0.086 Uiso 1 1 calc R
H16A H 0.2261 0.3407 0.7716 0.086 Uiso 1 1 calc R
H16B H 0.1528 0.4563 0.7562 0.086 Uiso 1 1 calc R
C17 C -0.14096(16) 0.2422(4) 0.08374(15) 0.0320(6) Uani 1 1 d .
H17A H -0.1735 0.2266 0.0336 0.038 Uiso 1 1 calc R
H17B H -0.1747 0.2143 0.1151 0.038 Uiso 1 1 calc R
C18 C -0.06074(17) 0.1610(4) 0.10193(15) 0.0343(6) Uani 1 1 d .
C19 C -0.03559(19) 0.0325(4) 0.08584(16) 0.0414(7) Uani 1 1 d .
H19 H -0.0713 -0.0434 0.0630 0.050 Uiso 1 1 calc R
C20 C 0.05809(19) 0.0251(4) 0.10925(19) 0.0474(8) Uani 1 1 d .
H20A H 0.0791 -0.0217 0.0727 0.057 Uiso 1 1 calc R
H20B H 0.0790 -0.0277 0.1547 0.057 Uiso 1 1 calc R
C21 C 0.08317(18) 0.1874(4) 0.11819(19) 0.0435(8) Uani 1 1 d .
H21B H 0.1354 0.2007 0.1568 0.052 Uiso 1 1 calc R
H21A H 0.0900 0.2273 0.0736 0.052 Uiso 1 1 calc R
C22 C 0.01020(16) 0.2594(3) 0.13691(16) 0.0345(6) Uani 1 1 d .
C23 C -0.02253(16) 0.4057(4) 0.10299(15) 0.0345(6) Uani 1 1 d .
H23B H 0.0034 0.4870 0.1341 0.041 Uiso 1 1 calc R
H23A H -0.0130 0.4174 0.0560 0.041 Uiso 1 1 calc R
C24 C 0.02451(17) 0.2666(3) 0.21729(15) 0.0401(6) Uani 1 1 d .
H24 H 0.0625 0.3374 0.2423 0.048 Uiso 1 1 calc R
C25 C -0.0091(2) 0.1876(4) 0.25479(17) 0.0482(8) Uani 1 1 d .
H25A H -0.0476 0.1150 0.2327 0.058 Uiso 1 1 calc R
H25B H 0.0046 0.2019 0.3047 0.058 Uiso 1 1 calc R
C26 C -0.18930(15) 0.5225(4) -0.03111(13) 0.0282(6) Uani 1 1 d .
C27 C -0.24797(15) 0.4292(4) -0.07370(14) 0.0322(6) Uani 1 1 d .
H27 H -0.2793 0.3670 -0.0532 0.039 Uiso 1 1 calc R
C28 C -0.25976(17) 0.4288(4) -0.14628(14) 0.0374(7) Uani 1 1 d .
H28 H -0.2992 0.3650 -0.1754 0.045 Uiso 1 1 calc R
C29 C -0.21467(17) 0.5205(4) -0.17764(15) 0.0386(7) Uani 1 1 d .
C30 C -0.15748(19) 0.6122(4) -0.13403(17) 0.0404(7) Uani 1 1 d .
H30 H -0.1269 0.6757 -0.1547 0.048 Uiso 1 1 calc R
C31 C -0.14352(17) 0.6141(3) -0.06129(16) 0.0345(6) Uani 1 1 d .
H31 H -0.1033 0.6770 -0.0323 0.041 Uiso 1 1 calc R
C32 C -0.2296(2) 0.5167(6) -0.25706(16) 0.0613(10) Uani 1 1 d .
H32B H -0.1934 0.5868 -0.2704 0.092 Uiso 1 1 calc R
H32C H -0.2875 0.5407 -0.2810 0.092 Uiso 1 1 calc R
H32A H -0.2175 0.4200 -0.2713 0.092 Uiso 1 1 calc R

loop_
_atom_site_aniso_label
_atom_site_aniso_U_11
_atom_site_aniso_U_22
_atom_site_aniso_U_33
_atom_site_aniso_U_23
_atom_site_aniso_U_13
_atom_site_aniso_U_12
S1 0.0332(3) 0.0283(4) 0.0304(3) 0.0010(3) 0.0061(3) 0.0061(3)
S2 0.0367(4) 0.0358(4) 0.0296(3) -0.0012(3) 0.0068(3) 0.0071(3)
O1 0.0352(10) 0.0545(16) 0.0342(10) 0.0055(10) 0.0128(8) 0.0119(10)
O2 0.0575(14) 0.0281(13) 0.0432(13) -0.0068(10) 0.0022(10) 0.0035(11)
O3 0.0399(11) 0.0669(19) 0.0397(12) 0.0059(11) 0.0187(9) 0.0147(12)
O4 0.0583(15) 0.0328(14) 0.0409(12) -0.0064(10) -0.0025(10) 0.0086(11)
N1 0.0261(11) 0.0234(13) 0.0346(12) 0.0033(10) 0.0042(9) -0.0019(9)
N2 0.0284(11) 0.0372(16) 0.0291(11) 0.0022(10) 0.0047(8) 0.0004(10)
C1 0.0260(12) 0.0308(16) 0.0422(16) 0.0057(13) 0.0062(10) -0.0049(12)
C2 0.0263(12) 0.0360(16) 0.0421(15) 0.0037(12) 0.0071(11) -0.0036(11)
C3 0.0314(14) 0.049(2) 0.0594(19) 0.0040(15) 0.0191(13) -0.0004(14)
C4 0.0430(15) 0.0367(18) 0.0535(18) 0.0036(16) 0.0190(13) 0.0116(15)
C5 0.0394(14) 0.0312(16) 0.0387(14) 0.0012(12) 0.0054(11) 0.0055(13)
C6 0.0287(12) 0.0241(13) 0.0396(15) 0.0039(11) 0.0042(10) -0.0014(10)
C7 0.0303(13) 0.0249(15) 0.0322(14) 0.0039(11) 0.0055(10) -0.0033(11)
C8 0.0395(14) 0.0352(15) 0.0387(15) 0.0063(11) 0.0108(11) 0.0006(12)
C9 0.0483(18) 0.053(2) 0.0318(16) 0.0027(14) 0.0041(13) -0.0009(16)
C10 0.0277(11) 0.0254(14) 0.0301(13) 0.0055(12) 0.0064(9) 0.0037(12)
C11 0.0252(12) 0.0269(15) 0.0385(14) 0.0026(12) 0.0085(10) 0.0033(11)
C12 0.0342(13) 0.0337(16) 0.0344(14) -0.0026(12) 0.0065(10) 0.0042(12)
C13 0.0417(15) 0.047(2) 0.0312(14) 0.0107(14) 0.0129(11) 0.0148(15)
C14 0.0285(13) 0.047(2) 0.0469(17) 0.0138(15) 0.0148(12) 0.0054(13)
C15 0.0259(13) 0.0366(18) 0.0424(16) 0.0086(13) 0.0065(11) 0.0012(12)
C16 0.0579(19) 0.081(3) 0.0364(16) 0.0066(18) 0.0170(14) 0.006(2)
C17 0.0239(13) 0.0357(18) 0.0344(14) 0.0007(12) 0.0053(11) -0.0031(11)
C18 0.0283(13) 0.0373(16) 0.0366(14) 0.0062(12) 0.0082(10) -0.0022(11)
C19 0.0413(15) 0.0361(17) 0.0462(17) -0.0073(14) 0.0118(12) -0.0007(13)
C20 0.0394(16) 0.045(2) 0.063(2) -0.0011(17) 0.0238(14) 0.0057(15)
C21 0.0336(15) 0.0369(17) 0.066(2) 0.0050(14) 0.0244(14) 0.0000(13)
C22 0.0278(13) 0.0274(14) 0.0469(16) 0.0021(12) 0.0088(11) -0.0024(11)
C23 0.0312(13) 0.0352(16) 0.0351(14) 0.0054(13) 0.0067(10) -0.0018(13)
C24 0.0367(14) 0.0347(15) 0.0425(16) 0.0003(12) 0.0016(11) -0.0009(12)
C25 0.054(2) 0.050(2) 0.0381(18) 0.0077(15) 0.0082(14) 0.0077(17)
C26 0.0247(11) 0.0301(15) 0.0285(13) 0.0026(12) 0.0056(9) 0.0084(12)
C27 0.0308(13) 0.0301(16) 0.0339(14) 0.0009(12) 0.0069(10) 0.0010(12)
C28 0.0333(13) 0.0395(18) 0.0348(14) -0.0027(13) 0.0026(10) 0.0041(13)
C29 0.0381(14) 0.0463(19) 0.0317(14) 0.0036(14) 0.0106(11) 0.0134(14)
C30 0.0371(15) 0.0424(19) 0.0446(17) 0.0154(14) 0.0164(12) 0.0075(13)
C31 0.0286(13) 0.0309(17) 0.0426(16) 0.0032(12) 0.0081(11) 0.0002(12)
C32 0.071(2) 0.080(3) 0.0337(17) 0.0065(18) 0.0172(15) 0.015(2)

loop_
_atom_type_symbol
_atom_type_description
_atom_type_scat_dispersion_real
_atom_type_scat_dispersion_imag
_atom_type_scat_source
C C 0.0033 0.0016 'International Tables Vol C Tables 4.2.6.8 and 6.1.1.4'
H H 0.0000 0.0000 'International Tables Vol C Tables 4.2.6.8 and 6.1.1.4'
N N 0.0061 0.0033 'International Tables Vol C Tables 4.2.6.8 and 6.1.1.4'
O O 0.0106 0.0060 'International Tables Vol C Tables 4.2.6.8 and 6.1.1.4'
S S 0.1246 0.1234 'International Tables Vol C Tables 4.2.6.8 and 6.1.1.4'

loop_
_geom_angle_atom_site_label_1
_geom_angle_atom_site_label_2
_geom_angle_atom_site_label_3
_geom_angle
O1 S1 O2 120.14(15)
O1 S1 N1 107.30(13)
O2 S1 N1 106.10(13)
O1 S1 C10 107.86(12)
O2 S1 C10 107.14(14)
N1 S1 C10 107.76(13)
O4 S2 O3 120.59(17)
O4 S2 N2 106.39(13)
O3 S2 N2 106.81(14)
O4 S2 C26 107.59(15)
O3 S2 C26 106.76(12)
N2 S2 C26 108.22(13)
C7 N1 C1 111.2(2)
C7 N1 S1 119.35(18)
C1 N1 S1 118.34(19)
C23 N2 C17 111.3(2)
C23 N2 S2 120.0(2)
C17 N2 S2 119.76(18)
C2 C1 N1 101.3(2)
C2 C1 H1A 111.5
N1 C1 H1A 111.5
C2 C1 H1B 111.5
N1 C1 H1B 111.5
H1A C1 H1B 109.3
C3 C2 C1 136.6(3)
C3 C2 C6 111.7(3)
C1 C2 C6 111.0(2)
C2 C3 C4 110.0(3)
C2 C3 H3 125.0
C4 C3 H3 125.0
C3 C4 C5 102.8(3)
C3 C4 H4B 111.2
C5 C4 H4B 111.2
C3 C4 H4A 111.2
C5 C4 H4A 111.2
H4B C4 H4A 109.1
C6 C5 C4 103.6(3)
C6 C5 H5A 111.0
C4 C5 H5A 111.0
C6 C5 H5B 111.0
C4 C5 H5B 111.0
H5A C5 H5B 109.0
C2 C6 C5 102.3(2)
C2 C6 C7 101.9(2)
C5 C6 C7 118.9(2)
C2 C6 C8 111.4(2)
C5 C6 C8 111.5(2)
C7 C6 C8 110.0(2)
N1 C7 C6 101.5(2)
N1 C7 H7A 111.5
C6 C7 H7A 111.5
N1 C7 H7B 111.5
C6 C7 H7B 111.5
H7A C7 H7B 109.3
C9 C8 C6 127.3(3)
C9 C8 H8 116.3
C6 C8 H8 116.3
C8 C9 H9B 120.0
C8 C9 H9A 120.0
H9B C9 H9A 120.0
C15 C10 C11 120.1(2)
C15 C10 S1 120.8(2)
C11 C10 S1 119.1(2)
C12 C11 C10 119.8(3)
C12 C11 H11 120.1
C10 C11 H11 120.1
C11 C12 C13 121.1(3)
C11 C12 H12 119.4
C13 C12 H12 119.4
C12 C13 C14 118.2(3)
C12 C13 C16 121.5(3)
C14 C13 C16 120.3(3)
C15 C14 C13 121.5(3)
C15 C14 H14 119.2
C13 C14 H14 119.2
C14 C15 C10 119.1(3)
C14 C15 H15 120.4
C10 C15 H15 120.4
C13 C16 H16C 109.5
C13 C16 H16A 109.5
H16C C16 H16A 109.5
C13 C16 H16B 109.5
H16C C16 H16B 109.5
H16A C16 H16B 109.5
N2 C17 C18 101.8(2)
N2 C17 H17A 111.4
C18 C17 H17A 111.4
N2 C17 H17B 111.4
C18 C17 H17B 111.4
H17A C17 H17B 109.3
C19 C18 C17 136.1(3)
C19 C18 C22 112.7(3)
C17 C18 C22 110.3(3)
C18 C19 C20 110.2(3)
C18 C19 H19 124.9
C20 C19 H19 124.9
C19 C20 C21 102.5(3)
C19 C20 H20A 111.3
C21 C20 H20A 111.3
C19 C20 H20B 111.3
C21 C20 H20B 111.3
H20A C20 H20B 109.2
C22 C21 C20 103.7(2)
C22 C21 H21B 111.0
C20 C21 H21B 111.0
C22 C21 H21A 111.0
C20 C21 H21A 111.0
H21B C21 H21A 109.0
C18 C22 C24 111.3(2)
C18 C22 C21 102.3(2)
C24 C22 C21 111.8(2)
C18 C22 C23 101.5(2)
C24 C22 C23 109.7(2)
C21 C22 C23 119.3(3)
N2 C23 C22 101.5(2)
N2 C23 H23B 111.5
C22 C23 H23B 111.5
N2 C23 H23A 111.5
C22 C23 H23A 111.5
H23B C23 H23A 109.3
C25 C24 C22 127.3(3)
C25 C24 H24 116.3
C22 C24 H24 116.3
C24 C25 H25A 120.0
C24 C25 H25B 120.0
H25A C25 H25B 120.0
C31 C26 C27 120.5(2)
C31 C26 S2 120.1(2)
C27 C26 S2 119.3(2)
C28 C27 C26 119.0(3)
C28 C27 H27 120.5
C26 C27 H27 120.5
C27 C28 C29 121.4(3)
C27 C28 H28 119.3
C29 C28 H28 119.3
C30 C29 C28 118.2(3)
C30 C29 C32 122.2(3)
C28 C29 C32 119.6(3)
C31 C30 C29 121.9(3)
C31 C30 H30 119.1
C29 C30 H30 119.1
C30 C31 C26 119.1(3)
C30 C31 H31 120.5
C26 C31 H31 120.5
C29 C32 H32B 109.5
C29 C32 H32C 109.5
H32B C32 H32C 109.5
C29 C32 H32A 109.5
H32B C32 H32A 109.5
H32C C32 H32A 109.5

loop_
_geom_bond_atom_site_label_1
_geom_bond_atom_site_label_2
_geom_bond_distance
S1 O1 1.433(2)
S1 O2 1.436(2)
S1 N1 1.624(2)
S1 C10 1.764(3)
S2 O4 1.429(3)
S2 O3 1.430(2)
S2 N2 1.618(3)
S2 C26 1.765(3)
N1 C7 1.492(4)
N1 C1 1.496(3)
N2 C23 1.482(4)
N2 C17 1.489(4)
C1 C2 1.491(5)
C1 H1A 0.9900
C1 H1B 0.9900
C2 C3 1.338(4)
C2 C6 1.494(4)
C3 C4 1.490(5)
C3 H3 0.9500
C4 C5 1.534(4)
C4 H4B 0.9900
C4 H4A 0.9900
C5 C6 1.522(4)
C5 H5A 0.9900
C5 H5B 0.9900
C6 C7 1.530(4)
C6 C8 1.537(4)
C7 H7A 0.9900
C7 H7B 0.9900
C8 C9 1.294(4)
C8 H8 0.9500
C9 H9B 0.9500
C9 H9A 0.9500
C10 C15 1.390(4)
C10 C11 1.391(4)
C11 C12 1.381(4)
C11 H11 0.9500
C12 C13 1.390(4)
C12 H12 0.9500
C13 C14 1.393(5)
C13 C16 1.517(4)
C14 C15 1.385(4)
C14 H14 0.9500
C15 H15 0.9500
C16 H16C 0.9800
C16 H16A 0.9800
C16 H16B 0.9800
C17 C18 1.500(4)
C17 H17A 0.9900
C17 H17B 0.9900
C18 C19 1.336(5)
C18 C22 1.505(4)
C19 C20 1.516(4)
C19 H19 0.9500
C20 C21 1.562(5)
C20 H20A 0.9900
C20 H20B 0.9900
C21 C22 1.539(4)
C21 H21B 0.9900
C21 H21A 0.9900
C22 C24 1.531(4)
C22 C23 1.543(4)
C23 H23B 0.9900
C23 H23A 0.9900
C24 C25 1.285(4)
C24 H24 0.9500
C25 H25A 0.9500
C25 H25B 0.9500
C26 C31 1.395(4)
C26 C27 1.397(4)
C27 C28 1.384(4)
C27 H27 0.9500
C28 C29 1.401(5)
C28 H28 0.9500
C29 C30 1.383(5)
C29 C32 1.510(4)
C30 C31 1.382(4)
C30 H30 0.9500
C31 H31 0.9500
C32 H32B 0.9800
C32 H32C 0.9800
C32 H32A 0.9800

loop_
_geom_torsion_atom_site_label_1
_geom_torsion_atom_site_label_2
_geom_torsion_atom_site_label_3
_geom_torsion_atom_site_label_4
_geom_torsion
O1 S1 N1 C7 -44.8(2)
O2 S1 N1 C7 -174.4(2)
C10 S1 N1 C7 71.1(2)
O1 S1 N1 C1 174.4(2)
O2 S1 N1 C1 44.9(2)
C10 S1 N1 C1 -69.6(2)
O4 S2 N2 C23 -41.3(2)
O3 S2 N2 C23 -171.3(2)
C26 S2 N2 C23 74.0(2)
O4 S2 N2 C17 174.4(2)
O3 S2 N2 C17 44.3(2)
C26 S2 N2 C17 -70.3(2)
C7 N1 C1 C2 12.0(3)
S1 N1 C1 C2 155.8(2)
N1 C1 C2 C3 -156.4(4)
N1 C1 C2 C6 12.2(3)
C1 C2 C3 C4 170.3(3)
C6 C2 C3 C4 1.8(4)
C2 C3 C4 C5 -20.3(4)
C3 C4 C5 C6 29.9(3)
C3 C2 C6 C5 17.5(3)
C1 C2 C6 C5 -154.0(2)
C3 C2 C6 C7 141.0(3)
C1 C2 C6 C7 -30.5(3)
C3 C2 C6 C8 -101.8(3)
C1 C2 C6 C8 86.7(3)
C4 C5 C6 C2 -28.6(3)
C4 C5 C6 C7 -139.8(3)
C4 C5 C6 C8 90.5(3)
C1 N1 C7 C6 -30.4(3)
S1 N1 C7 C6 -173.71(18)
C2 C6 C7 N1 35.1(3)
C5 C6 C7 N1 146.6(2)
C8 C6 C7 N1 -83.1(3)
C2 C6 C8 C9 9.5(4)
C5 C6 C8 C9 -104.2(4)
C7 C6 C8 C9 121.7(3)
O1 S1 C10 C15 -144.5(3)
O2 S1 C10 C15 -13.9(3)
N1 S1 C10 C15 99.9(3)
O1 S1 C10 C11 34.8(3)
O2 S1 C10 C11 165.5(2)
N1 S1 C10 C11 -80.7(2)
C15 C10 C11 C12 -1.6(4)
S1 C10 C11 C12 179.0(2)
C10 C11 C12 C13 0.6(5)
C11 C12 C13 C14 1.0(5)
C11 C12 C13 C16 180.0(3)
C12 C13 C14 C15 -1.7(5)
C16 C13 C14 C15 179.3(3)
C13 C14 C15 C10 0.8(5)
C11 C10 C15 C14 0.9(4)
S1 C10 C15 C14 -179.7(2)
C23 N2 C17 C18 14.0(3)
S2 N2 C17 C18 161.20(19)
N2 C17 C18 C19 -157.1(4)
N2 C17 C18 C22 10.6(3)
C17 C18 C19 C20 168.4(3)
C22 C18 C19 C20 0.8(4)
C18 C19 C20 C21 -18.6(4)
C19 C20 C21 C22 28.2(3)
C19 C18 C22 C24 -102.0(3)
C17 C18 C22 C24 87.2(3)
C19 C18 C22 C21 17.5(3)
C17 C18 C22 C21 -153.3(2)
C19 C18 C22 C23 141.3(3)
C17 C18 C22 C23 -29.5(3)
C20 C21 C22 C18 -27.5(3)
C20 C21 C22 C24 91.7(3)
C20 C21 C22 C23 -138.4(3)
C17 N2 C23 C22 -32.0(3)
S2 N2 C23 C22 -179.08(19)
C18 C22 C23 N2 35.6(3)
C24 C22 C23 N2 -82.2(3)
C21 C22 C23 N2 147.0(3)
C18 C22 C24 C25 9.3(4)
C21 C22 C24 C25 -104.4(4)
C23 C22 C24 C25 120.8(4)
O4 S2 C26 C31 16.9(3)
O3 S2 C26 C31 147.7(3)
N2 S2 C26 C31 -97.6(3)
O4 S2 C26 C27 -162.7(2)
O3 S2 C26 C27 -31.9(3)
N2 S2 C26 C27 82.7(2)
C31 C26 C27 C28 0.2(4)
S2 C26 C27 C28 179.8(2)
C26 C27 C28 C29 -0.5(5)
C27 C28 C29 C30 0.1(5)
C27 C28 C29 C32 -179.9(3)
C28 C29 C30 C31 0.7(5)
C32 C29 C30 C31 -179.3(3)
C29 C30 C31 C26 -1.0(5)
C27 C26 C31 C30 0.5(4)
S2 C26 C31 C30 -179.1(2)
